data_7211676
loop_
_publ_author_name
'Pramanik, Avijit'
'Majumdar, Subhojit'
'Das, Gopal'

_publ_section_title
;
 Aryl azo imidazoles assisted assembly of anion/anion--water through salt
 formation
;
_journal_issue 1
_journal_name_full CrystEngComm
_journal_page_first 250
_journal_paper_doi 10.1039/b912454c
_journal_volume 12
_journal_year 2010
_chemical_formula_sum 'C26 H23 N9 O4'
_chemical_formula_weight 525.53
_chemical_name_systematic
;
?
;
_space_group_IT_number 4
_symmetry_cell_setting monoclinic
_symmetry_space_group_name_Hall 'P 2yb'
_symmetry_space_group_name_H-M 'P 1 21 1'
_atom_sites_solution_hydrogens geom
_atom_sites_solution_primary direct
_atom_sites_solution_secondary difmap
_audit_creation_method SHELXL-97
_cell_angle_alpha 90.00
_cell_angle_beta 97.281(2)
_cell_angle_gamma 90.00
_cell_formula_units_Z 2
_cell_length_a 5.6061(2)
_cell_length_b 15.8135(6)
_cell_length_c 14.0347(5)
_cell_measurement_reflns_used 1534
_cell_measurement_temperature 296(2)
_cell_measurement_theta_max 23.27
_cell_measurement_theta_min 2.58
_cell_volume 1234.17(8)
_computing_cell_refinement 'Bruker Smart'
_computing_data_collection 'Bruker Smart'
_computing_data_reduction 'Bruker SAINT'
_computing_molecular_graphics 'Bruker SHELXTL'
_computing_publication_material 'Bruker SHELXTL'
_computing_structure_refinement 'SHELXL-97 (Sheldrick, 1997)'
_computing_structure_solution 'SHELXS-97 (Sheldrick, 1990)'
_diffrn_ambient_temperature 296(2)
_diffrn_measured_fraction_theta_full 0.986
_diffrn_measured_fraction_theta_max 0.976
_diffrn_measurement_device_type 'CCD area detector'
_diffrn_measurement_method 'phi and onega scans'
_diffrn_radiation_monochromator graphite
_diffrn_radiation_source 'fine-focus sealed tube'
_diffrn_radiation_type MoK\a
_diffrn_radiation_wavelength 0.71073
_diffrn_reflns_av_R_equivalents 0.0418
_diffrn_reflns_av_sigmaI/netI 0.0641
_diffrn_reflns_limit_h_max 7
_diffrn_reflns_limit_h_min -7
_diffrn_reflns_limit_k_max 20
_diffrn_reflns_limit_k_min -20
_diffrn_reflns_limit_l_max 18
_diffrn_reflns_limit_l_min -18
_diffrn_reflns_number 13175
_diffrn_reflns_theta_full 28.31
_diffrn_reflns_theta_max 28.31
_diffrn_reflns_theta_min 1.46
_exptl_absorpt_coefficient_mu 0.101
_exptl_absorpt_correction_T_max 0.935
_exptl_absorpt_correction_T_min 0.901
_exptl_absorpt_correction_type multi-scan
_exptl_absorpt_process_details 'SADAS (Sheldrick, 1997)'
_exptl_crystal_colour Yellow
_exptl_crystal_density_diffrn 1.416
_exptl_crystal_density_method 'not measured'
_exptl_crystal_description recetangular
_exptl_crystal_F_000 572
_exptl_crystal_size_max 0.41
_exptl_crystal_size_mid 0.37
_exptl_crystal_size_min 0.28
_refine_diff_density_max 0.205
_refine_diff_density_min -0.183
_refine_diff_density_rms 0.038
_refine_ls_extinction_method none
_refine_ls_goodness_of_fit_ref 0.980
_refine_ls_matrix_type full
_refine_ls_number_parameters 373
_refine_ls_number_reflns 5753
_refine_ls_number_restraints 1
_refine_ls_restrained_S_all 0.980
_refine_ls_R_factor_all 0.0830
_refine_ls_R_factor_gt 0.0519
_refine_ls_shift/su_max 0.015
_refine_ls_shift/su_mean 0.084
_refine_ls_structure_factor_coef Fsqd
_refine_ls_weighting_details 'calc w=1/[\s^2^(Fo^2^)+(0.0618P)^2^+0.0000P] where P=(Fo^2^+2Fc^2^)/3'
_refine_ls_weighting_scheme calc
_refine_ls_wR_factor_gt 0.1135
_refine_ls_wR_factor_ref 0.1445
_reflns_number_gt 2896
_reflns_number_total 5753
_reflns_threshold_expression >2sigma(I)
_cod_data_source_file b912454c.txt
_cod_data_source_block salt5
_cod_depositor_comments
;
The following automatic conversions were performed:

'_symmetry_cell_setting' value 'Monoclinic' changed to 'monoclinic'
according to /home/saulius/struct/CIF-dictionaries/cif_core.dic
dictionary named 'cif_core.dic' version 2.4.2 from
2011-04-26.

'_exptl_absorpt_correction_type' value 'Multi-Scan'
changed to 'multi-scan' according to
/home/saulius/struct/CIF-dictionaries/cif_core.dic dictionary named
'cif_core.dic' version 2.4.2 from 2011-04-26.

Automatic conversion script
Id: cif_fix_values 1891 2012-01-12 08:04:46Z andrius 
;
_cod_original_sg_symbol_H-M 'P2(1) '
_cod_database_code 7211676

loop_
_symmetry_equiv_pos_as_xyz
'x, y, z'
'-x, y+1/2, -z'

loop_
_atom_site_label
_atom_site_type_symbol
_atom_site_fract_x
_atom_site_fract_y
_atom_site_fract_z
_atom_site_U_iso_or_equiv
_atom_site_adp_type
_atom_site_occupancy
_atom_site_symmetry_multiplicity
_atom_site_calc_flag
_atom_site_refinement_flags
C10 C 0.9499(7) 0.2453(3) 0.9038(3) 0.0381(10) Uani 1 1 d .
C1 C 0.7378(7) 0.2745(3) 0.8480(3) 0.0428(11) Uani 1 1 d .
C5 C 1.0777(7) 0.1771(3) 0.8668(3) 0.0430(12) Uani 1 1 d .
C9 C 1.0421(7) 0.2798(3) 0.9946(3) 0.0484(12) Uani 1 1 d .
H9 H 0.9600 0.3236 1.0204 0.058 Uiso 1 1 calc R
C6 C 1.2905(7) 0.1467(3) 0.9207(3) 0.0491(12) Uani 1 1 d .
H6 H 1.3744 0.1020 0.8974 0.059 Uiso 1 1 calc R
C2 C 0.6583(8) 0.2384(3) 0.7617(3) 0.0573(14) Uani 1 1 d .
H2 H 0.5212 0.2596 0.7252 0.069 Uiso 1 1 calc R
C4 C 0.9852(8) 0.1410(3) 0.7777(3) 0.0555(14) Uani 1 1 d .
H4 H 1.0669 0.0965 0.7531 0.067 Uiso 1 1 calc R
C7 C 1.3728(8) 0.1827(3) 1.0067(3) 0.0571(14) Uani 1 1 d .
H7 H 1.5138 0.1626 1.0413 0.068 Uiso 1 1 calc R
C8 C 1.2493(7) 0.2496(3) 1.0442(3) 0.0541(13) Uani 1 1 d .
H8 H 1.3090 0.2734 1.1030 0.065 Uiso 1 1 calc R
C3 C 0.7799(8) 0.1701(3) 0.7274(3) 0.0577(13) Uani 1 1 d .
H3 H 0.7194 0.1444 0.6698 0.069 Uiso 1 1 calc R
C11 C 0.3092(7) 0.4289(3) 0.8845(3) 0.0421(10) Uani 1 1 d .
C12 C 0.0298(8) 0.5156(4) 0.9103(4) 0.0647(14) Uani 1 1 d .
H12 H -0.1074 0.5492 0.9007 0.078 Uiso 1 1 calc R
C13 C 0.1770(8) 0.5108(3) 0.9928(3) 0.0585(13) Uani 1 1 d .
H13 H 0.1609 0.5386 1.0500 0.070 Uiso 1 1 calc R
N3 N 0.4340(6) 0.3691(2) 0.8371(2) 0.0470(9) Uani 1 1 d .
N4 N 0.6155(6) 0.3405(2) 0.8904(2) 0.0439(9) Uani 1 1 d .
N1 N 0.1084(6) 0.4641(3) 0.8413(2) 0.0534(11) Uani 1 1 d .
N2 N 0.3540(6) 0.4570(3) 0.9758(2) 0.0533(10) Uani 1 1 d .
C23 C 0.9518(7) 0.1446(3) 0.4022(3) 0.0419(11) Uani 1 1 d .
C14 C 0.7393(7) 0.1152(3) 0.3438(3) 0.0422(11) Uani 1 1 d .
C18 C 1.0835(7) 0.2113(3) 0.3664(3) 0.0454(12) Uani 1 1 d .
C19 C 1.2947(7) 0.2404(3) 0.4228(3) 0.0550(13) Uani 1 1 d .
H19 H 1.3821 0.2845 0.4003 0.066 Uiso 1 1 calc R
C15 C 0.6635(8) 0.1537(3) 0.2565(3) 0.0531(13) Uani 1 1 d .
H15 H 0.5221 0.1360 0.2201 0.064 Uiso 1 1 calc R
C22 C 1.0346(8) 0.1097(3) 0.4927(3) 0.0502(12) Uani 1 1 d .
H22 H 0.9501 0.0660 0.5176 0.060 Uiso 1 1 calc R
C20 C 1.3703(8) 0.2051(3) 0.5082(3) 0.0545(13) Uani 1 1 d .
H20 H 1.5113 0.2242 0.5438 0.065 Uiso 1 1 calc R
C17 C 1.0010(7) 0.2482(3) 0.2765(3) 0.0558(14) Uani 1 1 d .
H17 H 1.0860 0.2928 0.2537 0.067 Uiso 1 1 calc R
C21 C 1.2405(8) 0.1406(4) 0.5438(3) 0.0594(15) Uani 1 1 d .
H21 H 1.2941 0.1177 0.6038 0.071 Uiso 1 1 calc R
C16 C 0.7988(9) 0.2191(4) 0.2231(3) 0.0668(14) Uani 1 1 d .
H16 H 0.7495 0.2430 0.1633 0.080 Uiso 1 1 calc R
C24 C 0.3083(7) -0.0385(3) 0.3780(3) 0.0455(11) Uani 1 1 d .
C26 C 0.0242(8) -0.1255(3) 0.4000(3) 0.0566(13) Uani 1 1 d .
H26 H -0.1157 -0.1576 0.3899 0.068 Uiso 1 1 calc R
C25 C 0.1830(8) -0.1236(3) 0.4812(3) 0.0592(13) Uani 1 1 d .
H25 H 0.1722 -0.1545 0.5368 0.071 Uiso 1 1 calc R
N8 N 0.6113(6) 0.0505(2) 0.3840(2) 0.0484(10) Uani 1 1 d .
N7 N 0.4295(6) 0.0230(2) 0.3313(2) 0.0467(9) Uani 1 1 d .
N6 N 0.1069(6) -0.0721(3) 0.3360(3) 0.0528(11) Uani 1 1 d .
N5 N 0.3624(6) -0.0680(3) 0.4666(2) 0.0500(9) Uani 1 1 d .
O4 O 0.7136(6) 0.9618(3) 0.6252(2) 0.0720(9) Uani 1 1 d .
O3 O 0.2183(5) 0.9447(2) 0.7057(2) 0.0898(9) Uani 1 1 d .
N9 N 0.3145(8) 0.9368(3) 0.7910(3) 0.0810(11) Uani 1 1 d .
O2 O 0.5360(7) 0.9408(5) 0.8045(2) 0.164(2) Uani 1 1 d .
O1 O 0.2130(8) 0.9273(3) 0.8597(3) 0.1207(16) Uani 1 1 d .
H6N H 0.036(7) -0.062(4) 0.278(3) 0.086(15) Uiso 1 1 d .
H5N H 0.516(10) -0.048(5) 0.518(4) 0.14(2) Uiso 1 1 d .
H2N H 0.462(5) 0.442(3) 1.019(2) 0.037(9) Uiso 1 1 d .
H4OB H 0.629(6) 0.951(4) 0.689(3) 0.070(12) Uiso 1 1 d .
H4OA H 0.873(8) 0.948(4) 0.666(3) 0.120(16) Uiso 1 1 d .

loop_
_atom_site_aniso_label
_atom_site_aniso_U_11
_atom_site_aniso_U_22
_atom_site_aniso_U_33
_atom_site_aniso_U_23
_atom_site_aniso_U_13
_atom_site_aniso_U_12
C10 0.039(2) 0.039(3) 0.037(2) 0.001(2) 0.0087(17) -0.009(2)
C1 0.043(2) 0.044(3) 0.042(2) -0.001(2) 0.0046(19) -0.001(2)
C5 0.039(2) 0.044(3) 0.047(2) 0.006(2) 0.0062(19) 0.006(2)
C9 0.044(2) 0.055(3) 0.046(2) -0.009(2) 0.0047(19) -0.002(2)
C6 0.052(3) 0.041(3) 0.055(3) 0.001(2) 0.011(2) 0.006(2)
C2 0.056(3) 0.069(4) 0.045(3) -0.003(3) -0.002(2) 0.016(3)
C4 0.072(4) 0.043(3) 0.050(2) -0.014(2) 0.000(2) 0.010(2)
C7 0.042(3) 0.069(4) 0.057(3) 0.008(3) -0.005(2) 0.002(3)
C8 0.058(3) 0.058(4) 0.042(3) -0.005(2) -0.010(2) 0.000(3)
C3 0.056(3) 0.069(4) 0.044(3) -0.023(3) -0.009(2) 0.012(3)
C11 0.040(2) 0.040(3) 0.045(2) 0.000(2) 0.0023(17) 0.002(2)
C12 0.051(3) 0.058(4) 0.087(3) -0.003(3) 0.014(3) 0.010(3)
C13 0.052(3) 0.061(4) 0.064(3) -0.011(2) 0.013(2) 0.012(3)
N3 0.044(2) 0.049(3) 0.048(2) 0.0012(18) 0.0071(17) 0.004(2)
N4 0.0385(19) 0.045(3) 0.047(2) -0.0059(17) 0.0019(15) 0.0030(18)
N1 0.044(2) 0.055(3) 0.061(2) -0.008(2) 0.0056(17) 0.003(2)
N2 0.056(2) 0.053(3) 0.049(2) -0.003(2) -0.0034(17) 0.002(2)
C23 0.039(2) 0.048(3) 0.039(2) -0.004(2) 0.0044(17) -0.002(2)
C14 0.041(2) 0.044(3) 0.043(2) -0.004(2) 0.0071(18) 0.000(2)
C18 0.051(3) 0.041(3) 0.043(2) -0.003(2) 0.005(2) 0.004(2)
C19 0.046(3) 0.062(4) 0.056(3) -0.004(3) 0.003(2) -0.007(3)
C15 0.047(3) 0.059(3) 0.049(3) 0.014(2) -0.010(2) -0.006(2)
C22 0.053(3) 0.052(3) 0.046(2) 0.000(2) 0.006(2) 0.001(2)
C20 0.055(3) 0.058(4) 0.049(3) -0.007(2) 0.001(2) -0.011(3)
C17 0.052(3) 0.065(4) 0.051(3) 0.001(3) 0.007(2) -0.010(3)
C21 0.046(3) 0.083(4) 0.047(3) -0.001(3) 0.001(2) -0.006(3)
C16 0.072(3) 0.071(4) 0.053(3) 0.010(3) -0.006(2) -0.011(3)
C24 0.043(2) 0.046(3) 0.048(2) 0.000(2) 0.0071(18) -0.001(3)
C26 0.053(3) 0.051(3) 0.065(3) 0.007(3) 0.004(2) -0.014(2)
C25 0.066(3) 0.050(3) 0.063(3) 0.011(2) 0.010(2) 0.000(3)
N8 0.042(2) 0.054(3) 0.049(2) -0.0039(19) 0.0060(16) -0.0033(19)
N7 0.044(2) 0.047(3) 0.048(2) -0.0015(18) -0.0002(17) -0.003(2)
N6 0.051(2) 0.054(3) 0.052(2) -0.008(2) 0.0012(18) -0.011(2)
N5 0.0434(19) 0.052(3) 0.055(2) 0.006(2) 0.0060(16) -0.003(2)
O4 0.0666(16) 0.094(3) 0.0518(16) 0.0019(17) -0.0054(14) -0.0049(17)
O3 0.083(2) 0.111(2) 0.0708(18) -0.002(2) -0.0083(15) 0.006(2)
N9 0.091(3) 0.077(3) 0.076(3) -0.004(2) 0.014(2) -0.005(2)
O2 0.093(3) 0.300(6) 0.094(2) -0.001(4) -0.011(2) -0.020(4)
O1 0.197(4) 0.082(3) 0.100(3) -0.012(3) 0.088(3) -0.023(3)

loop_
_atom_type_symbol
_atom_type_description
_atom_type_scat_dispersion_real
_atom_type_scat_dispersion_imag
_atom_type_scat_source
C C 0.0033 0.0016 'International Tables Vol C Tables 4.2.6.8 and 6.1.1.4'
H H 0.0000 0.0000 'International Tables Vol C Tables 4.2.6.8 and 6.1.1.4'
N N 0.0061 0.0033 'International Tables Vol C Tables 4.2.6.8 and 6.1.1.4'
O O 0.0106 0.0060 'International Tables Vol C Tables 4.2.6.8 and 6.1.1.4'
S S 0.1246 0.1234 'International Tables Vol C Tables 4.2.6.8 and 6.1.1.4'

loop_
_geom_angle_atom_site_label_1
_geom_angle_atom_site_label_2
_geom_angle_atom_site_label_3
_geom_angle
C1 C10 C9 123.7(4)
C1 C10 C5 118.0(4)
C9 C10 C5 118.3(4)
C2 C1 C10 120.8(4)
C2 C1 N4 124.0(4)
C10 C1 N4 115.1(3)
C4 C5 C6 121.8(4)
C4 C5 C10 118.8(4)
C6 C5 C10 119.3(4)
C8 C9 C10 120.8(5)
C7 C6 C5 120.0(4)
C1 C2 C3 120.8(4)
C3 C4 C5 121.2(4)
C6 C7 C8 121.4(4)
C9 C8 C7 120.1(4)
C4 C3 C2 120.3(4)
N1 C11 N2 109.9(4)
N1 C11 N3 120.8(4)
N2 C11 N3 129.2(4)
C13 C12 N1 110.9(4)
C12 C13 N2 105.6(4)
N4 N3 C11 112.0(3)
N3 N4 C1 114.2(3)
C11 N1 C12 104.7(3)
C11 N2 C13 108.8(4)
C22 C23 C18 119.0(4)
C22 C23 C14 122.9(4)
C18 C23 C14 118.1(4)
C15 C14 N8 124.0(4)
C15 C14 C23 120.2(4)
N8 C14 C23 115.7(3)
C17 C18 C19 121.4(4)
C17 C18 C23 119.8(4)
C19 C18 C23 118.8(4)
C20 C19 C18 120.8(5)
C14 C15 C16 120.2(4)
C21 C22 C23 119.4(5)
C19 C20 C21 120.6(4)
C16 C17 C18 120.6(5)
C22 C21 C20 121.4(4)
C17 C16 C15 121.1(5)
N6 C24 N5 111.0(4)
N6 C24 N7 120.8(4)
N5 C24 N7 128.1(4)
C25 C26 N6 107.4(4)
C26 C25 N5 107.8(4)
N7 N8 C14 115.6(3)
N8 N7 C24 111.8(4)
C24 N6 C26 107.5(4)
C24 N5 C25 106.3(4)
O1 N9 O2 117.2(4)
O1 N9 O3 126.4(5)
O2 N9 O3 116.3(4)

loop_
_geom_bond_atom_site_label_1
_geom_bond_atom_site_label_2
_geom_bond_distance
C10 C1 1.416(5)
C10 C9 1.422(5)
C10 C5 1.429(5)
C1 C2 1.362(5)
C1 N4 1.419(5)
C5 C4 1.411(5)
C5 C6 1.414(5)
C9 C8 1.363(6)
C6 C7 1.361(6)
C2 C3 1.396(6)
C4 C3 1.352(5)
C7 C8 1.403(6)
C11 N1 1.331(5)
C11 N2 1.348(5)
C11 N3 1.394(5)
C12 C13 1.336(6)
C12 N1 1.380(5)
C13 N2 1.351(5)
N3 N4 1.268(4)
C23 C22 1.409(6)
C23 C18 1.415(6)
C23 C14 1.435(5)
C14 C15 1.384(5)
C14 N8 1.408(5)
C18 C17 1.414(6)
C18 C19 1.414(5)
C19 C20 1.342(6)
C15 C16 1.399(6)
C22 C21 1.369(6)
C20 C21 1.383(6)
C17 C16 1.357(6)
C24 N6 1.318(5)
C24 N5 1.328(5)
C24 N7 1.395(5)
C26 C25 1.355(6)
C26 N6 1.357(5)
C25 N5 1.370(5)
N8 N7 1.259(4)
O3 N9 1.256(4)
N9 O1 1.189(4)
N9 O2 1.234(4)
